data_2312503
loop_
_publ_author_name
'Fajardo, Daniel A.'
'Arteaga, Danny'
'Ellena, Javier'
'Santiago, Pedro H. O.'
'D'Vries, Richard F'
'Lenis, Luis Alberto'

_publ_section_title
;
 Synthesis, characterization and structural analysis of complexes from
 2,2':6',2''-terpyridine derivatives with transition metals.
;
_journal_coeditor_code ZO3044
_journal_issue 6
_journal_name_full 'Acta crystallographica. Section C, Structural chemistry'
_journal_paper_doi 10.1107/S2053229624004224
_journal_volume 80
_journal_year 2024
_chemical_formula_iupac '[Mn (C22 H17 N3 O1)2] (Cl O4)2'
_chemical_formula_moiety 'C44 H34 Mn N6 O2 2+, 2(Cl O4 -)'
_chemical_formula_sum 'C44 H34 Cl2 Mn N6 O10'
_chemical_formula_weight 932.61
_chemical_name_systematic
;
Bis[4'-(4-methoxyphenyl)-2,2':6',2''-terpyridine]manganese(II) bis(perchlorate)
;
_space_group_crystal_system triclinic
_space_group_IT_number 2
_space_group_name_Hall '-P 1'
_space_group_name_H-M_alt 'P -1'
_atom_sites_solution_hydrogens geom
_audit_creation_method
;
Olex2 1.3
(compiled 2020.11.12 svn.r5f609507 for OlexSys, GUI svn.r6408)
;
_cell_angle_alpha 89.8757(8)
_cell_angle_beta 85.6122(8)
_cell_angle_gamma 83.5667(9)
_cell_formula_units_Z 2
_cell_length_a 8.93282(10)
_cell_length_b 12.32698(13)
_cell_length_c 18.86081(19)
_cell_measurement_reflns_used 44860
_cell_measurement_temperature 99.99(11)
_cell_measurement_theta_max 34.1150
_cell_measurement_theta_min 2.6120
_cell_volume 2057.68(4)
_computing_cell_refinement
;
CrysAlis PRO (Rigaku OD, 2022)
;
_computing_data_collection
;
CrysAlis PRO (Rigaku OD, 2022)
;
_computing_data_reduction
;
CrysAlis PRO (Rigaku OD, 2022)
;
_computing_molecular_graphics
;
DIAMOND (Brandenburg <i>et al.</i>, 2006) and
Mercury (Macrae <i>et al.</i>, 2020)
;
_computing_publication_material
;
PLATON (Spek, 2020)
;
_computing_structure_refinement
;
SHELXL2016 (Sheldrick, 2015<i>b</i>) and
<i>OLEX2</i> (Dolomanov <i>et al.</i>, 2009)
;
_computing_structure_solution
;
SHELXT (Sheldrick, 2015<i>a</i>) and
<i>OLEX2</i> (Dolomanov <i>et al.</i>, 2009)
;
_diffrn_ambient_temperature 99.99(11)
_diffrn_detector 'Hybrid Pixel Array Detector'
_diffrn_detector_area_resol_mean 10.0000
_diffrn_measured_fraction_theta_full 0.999
_diffrn_measured_fraction_theta_max 0.999
_diffrn_measurement_device 'four-circle diffractometer'
_diffrn_measurement_device_type 'Rigaku XtaLAB Synergy Dualflex diffractometer with a HyPix detector'
_diffrn_measurement_method '\w scans'
_diffrn_radiation_monochromator mirror
_diffrn_radiation_probe x-ray
_diffrn_radiation_type 'Mo K\a'
_diffrn_radiation_wavelength 0.71073
_diffrn_reflns_av_R_equivalents 0.0287
_diffrn_reflns_av_unetI/netI 0.0207
_diffrn_reflns_limit_h_max 12
_diffrn_reflns_limit_h_min -12
_diffrn_reflns_limit_k_max 16
_diffrn_reflns_limit_k_min -16
_diffrn_reflns_limit_l_max 25
_diffrn_reflns_limit_l_min -25
_diffrn_reflns_number 57826
_diffrn_reflns_theta_full 25.242
_diffrn_reflns_theta_max 28.699
_diffrn_reflns_theta_min 2.467
_diffrn_source 'micro-focus sealed X-ray tube'
_exptl_absorpt_coefficient_mu 0.520
_exptl_absorpt_correction_T_max 1.000
_exptl_absorpt_correction_T_min 0.662
_exptl_absorpt_correction_type gaussian
_exptl_absorpt_process_details
;
(CrysAlis PRO; Rigaku OD, 2022)
;
_exptl_crystal_colour 'light yellow'
_exptl_crystal_density_diffrn 1.505
_exptl_crystal_description block
_exptl_crystal_F_000 958
_exptl_crystal_size_max 0.152
_exptl_crystal_size_mid 0.104
_exptl_crystal_size_min 0.075
_refine_diff_density_max 0.493
_refine_diff_density_min -0.418
_refine_ls_extinction_method none
_refine_ls_goodness_of_fit_ref 1.070
_refine_ls_hydrogen_treatment constr
_refine_ls_matrix_type full
_refine_ls_number_parameters 570
_refine_ls_number_reflns 10630
_refine_ls_number_restraints 0
_refine_ls_restrained_S_all 1.070
_refine_ls_R_factor_all 0.0358
_refine_ls_R_factor_gt 0.0307
_refine_ls_shift/su_max 0.001
_refine_ls_shift/su_mean 0.000
_refine_ls_structure_factor_coef Fsqd
_refine_ls_weighting_details 'w=1/[\s^2^(Fo^2^)+(0.0393P)^2^+0.9933P] where P=(Fo^2^+2Fc^2^)/3'
_refine_ls_weighting_scheme calc
_refine_ls_wR_factor_gt 0.0798
_refine_ls_wR_factor_ref 0.0826
_reflns_number_gt 9347
_reflns_number_total 10630
_reflns_threshold_expression 'I > 2\s(I)'
_cod_data_source_file zo3044sup1.cif
_cod_data_source_block MnMeOTPY
_cod_database_code 2312503
_shelx_space_group_comment
;
The symmetry employed for this shelxl refinement is uniquely defined
by the following loop, which should always be used as a source of
symmetry information in preference to the above space-group names.
They are only intended as comments.
;

loop_
_space_group_symop_operation_xyz
'x, y, z'
'-x, -y, -z'

loop_
_atom_site_type_symbol
_atom_site_label
_atom_site_fract_x
_atom_site_fract_y
_atom_site_fract_z
_atom_site_U_iso_or_equiv
_atom_site_adp_type
_atom_site_calc_flag
_atom_site_occupancy
_atom_site_disorder_assembly
_atom_site_disorder_group
Mn Mn1 0.84071(2) 0.20014(2) 0.74163(2) 0.01322(5) Uani d 1 . .
Cl Cl2 0.27866(3) 0.73931(2) 0.86546(2) 0.01663(7) Uani d 1 . .
Cl Cl1 0.44773(4) 0.27267(3) 0.51211(2) 0.01862(7) Uani d 1 . .
O O2 1.04363(12) 0.38092(8) 0.19702(5) 0.0220(2) Uani d 1 . .
O O1 0.61146(13) -0.26205(9) 1.20844(5) 0.0259(2) Uani d 1 . .
O O8 0.13467(11) 0.80637(8) 0.87487(5) 0.0219(2) Uani d 1 . .
O O7 0.32762(13) 0.73117(9) 0.79090(5) 0.0267(2) Uani d 1 . .
O O9 0.26411(13) 0.63223(8) 0.89400(6) 0.0276(2) Uani d 1 . .
O O10 0.38971(12) 0.78935(9) 0.90230(6) 0.0276(2) Uani d 1 . .
N N4 0.71778(12) 0.36568(9) 0.72566(6) 0.0156(2) Uani d 1 . .
N N5 0.90456(12) 0.25287(8) 0.63304(5) 0.0136(2) Uani d 1 . .
N N1 0.94458(12) 0.27627(9) 0.83268(6) 0.0147(2) Uani d 1 . .
N N2 0.78219(12) 0.11127(8) 0.83983(5) 0.01317(19) Uani d 1 . .
N N6 1.01949(12) 0.06923(9) 0.69056(6) 0.0147(2) Uani d 1 . .
O O5 0.38629(13) 0.17013(9) 0.52369(7) 0.0359(3) Uani d 1 . .
N N3 0.68141(12) 0.07699(9) 0.71536(5) 0.0147(2) Uani d 1 . .
O O3 0.50570(17) 0.27764(11) 0.43929(6) 0.0432(3) Uani d 1 . .
O O6 0.33038(15) 0.36195(10) 0.52570(7) 0.0391(3) Uani d 1 . .
O O4 0.56453(17) 0.27922(11) 0.55862(8) 0.0502(4) Uani d 1 . .
C C11 0.64293(14) 0.00707(10) 0.76733(6) 0.0135(2) Uani d 1 . .
C C10 0.69668(13) 0.02828(10) 0.83820(6) 0.0128(2) Uani d 1 . .
C C6 0.83885(13) 0.13535(10) 0.90126(6) 0.0131(2) Uani d 1 . .
C C5 0.92485(14) 0.23205(10) 0.89801(6) 0.0134(2) Uani d 1 . .
C C7 0.81556(14) 0.07495(10) 0.96256(6) 0.0138(2) Uani d 1 . .
H H7 0.860232 0.092242 1.004630 0.017 Uiso calc 1 . .
C C27 0.83919(14) 0.34763(10) 0.60817(6) 0.0133(2) Uani d 1 . .
C C19 0.64295(15) -0.19800(11) 1.15164(7) 0.0171(2) Uani d 1 . .
C C37 0.99495(14) 0.33887(10) 0.41620(6) 0.0153(2) Uani d 1 . .
C C12 0.56352(14) -0.08050(10) 0.75412(7) 0.0161(2) Uani d 1 . .
H H12 0.535070 -0.127319 0.791654 0.019 Uiso calc 1 . .
C C4 0.97795(15) 0.27649(10) 0.95764(7) 0.0168(2) Uani d 1 . .
H H4 0.962878 0.244320 1.003077 0.020 Uiso calc 1 . .
C C16 0.69693(14) -0.07642(10) 1.02729(6) 0.0130(2) Uani d 1 . .
C C9 0.66467(14) -0.03336(10) 0.89824(6) 0.0135(2) Uani d 1 . .
H H9 0.601377 -0.090036 0.895816 0.016 Uiso calc 1 . .
C C26 0.72713(14) 0.40883(10) 0.65978(6) 0.0138(2) Uani d 1 . .
C C18 0.72148(14) -0.10719(10) 1.15389(6) 0.0157(2) Uani d 1 . .
H H18 0.757195 -0.085778 1.197323 0.019 Uiso calc 1 . .
C C8 0.72601(13) -0.01167(10) 0.96239(6) 0.0126(2) Uani d 1 . .
C C29 0.96743(14) 0.31363(10) 0.49237(6) 0.0146(2) Uani d 1 . .
C C17 0.74767(14) -0.04769(10) 1.09233(6) 0.0152(2) Uani d 1 . .
H H17 0.801575 0.014272 1.094492 0.018 Uiso calc 1 . .
C C31 1.00055(14) 0.18737(10) 0.58924(6) 0.0138(2) Uani d 1 . .
C C13 0.52625(15) -0.09870(11) 0.68529(7) 0.0181(2) Uani d 1 . .
H H13 0.473910 -0.159061 0.674975 0.022 Uiso calc 1 . .
C C25 0.63432(15) 0.50116(10) 0.64175(7) 0.0174(2) Uani d 1 . .
H H25 0.641606 0.529612 0.594921 0.021 Uiso calc 1 . .
C C40 1.03554(15) 0.36605(10) 0.26877(6) 0.0163(2) Uani d 1 . .
C C32 1.05891(14) 0.08155(10) 0.62066(6) 0.0141(2) Uani d 1 . .
C C15 0.64223(15) 0.05958(11) 0.64927(7) 0.0180(2) Uani d 1 . .
H H15 0.667643 0.109285 0.612925 0.022 Uiso calc 1 . .
C C28 0.87030(14) 0.38170(10) 0.53876(6) 0.0151(2) Uani d 1 . .
H H28 0.825980 0.450420 0.523158 0.018 Uiso calc 1 . .
C C39 0.90529(15) 0.41530(11) 0.30658(7) 0.0182(2) Uani d 1 . .
H H39 0.830398 0.458098 0.282286 0.022 Uiso calc 1 . .
C C2 1.07214(15) 0.41551(11) 0.88302(7) 0.0193(3) Uani d 1 . .
H H2 1.122655 0.479037 0.876440 0.023 Uiso calc 1 . .
C C30 1.03336(14) 0.21484(10) 0.51903(7) 0.0155(2) Uani d 1 . .
H H30 1.100492 0.166791 0.488934 0.019 Uiso calc 1 . .
C C38 0.88507(15) 0.40186(11) 0.37951(7) 0.0176(2) Uani d 1 . .
H H38 0.796116 0.435527 0.404955 0.021 Uiso calc 1 . .
C C33 1.14230(15) -0.00195(11) 0.58015(7) 0.0183(2) Uani d 1 . .
H H33 1.171358 0.009268 0.531410 0.022 Uiso calc 1 . .
C C21 0.61682(16) -0.16794(11) 1.02645(7) 0.0185(2) Uani d 1 . .
H H21 0.580120 -0.189282 0.983226 0.022 Uiso calc 1 . .
C C42 1.12654(15) 0.29330(11) 0.37761(7) 0.0175(2) Uani d 1 . .
H H42 1.203204 0.252366 0.401874 0.021 Uiso calc 1 . .
C C24 0.53044(16) 0.55112(11) 0.69369(7) 0.0204(3) Uani d 1 . .
H H24 0.464647 0.613768 0.682531 0.024 Uiso calc 1 . .
C C20 0.59031(17) -0.22761(11) 1.08730(7) 0.0215(3) Uani d 1 . .
H H20 0.535822 -0.289320 1.085407 0.026 Uiso calc 1 . .
C C41 1.14771(15) 0.30650(11) 0.30466(7) 0.0178(2) Uani d 1 . .
H H41 1.238156 0.275115 0.279320 0.021 Uiso calc 1 . .
C C34 1.18242(15) -0.10165(11) 0.61178(7) 0.0196(3) Uani d 1 . .
H H34 1.238636 -0.159698 0.584944 0.023 Uiso calc 1 . .
C C1 1.01489(15) 0.36672(10) 0.82639(7) 0.0175(2) Uani d 1 . .
H H1 1.026035 0.399002 0.780781 0.021 Uiso calc 1 . .
C C14 0.56647(15) -0.02757(12) 0.63175(7) 0.0195(3) Uani d 1 . .
H H14 0.542599 -0.038407 0.584233 0.023 Uiso calc 1 . .
C C36 1.05989(15) -0.02783(11) 0.72056(7) 0.0173(2) Uani d 1 . .
H H36 1.032639 -0.036698 0.769740 0.021 Uiso calc 1 . .
C C22 0.61991(16) 0.41617(11) 0.77528(7) 0.0203(3) Uani d 1 . .
H H22 0.616045 0.387219 0.822024 0.024 Uiso calc 1 . .
C C23 0.52374(16) 0.50879(11) 0.76177(8) 0.0223(3) Uani d 1 . .
H H23 0.454971 0.542401 0.798274 0.027 Uiso calc 1 . .
C C35 1.13919(15) -0.11532(11) 0.68323(7) 0.0192(3) Uani d 1 . .
H H35 1.163471 -0.183154 0.705976 0.023 Uiso calc 1 . .
C C3 1.05346(15) 0.36884(11) 0.94953(7) 0.0190(3) Uani d 1 . .
H H3 1.092140 0.399852 0.989435 0.023 Uiso calc 1 . .
C C44 0.66597(17) -0.23664(13) 1.27535(7) 0.0239(3) Uani d 1 . .
H H44A 0.776624 -0.242867 1.270677 0.036 Uiso calc 1 . .
H H44B 0.632577 -0.287756 1.311509 0.036 Uiso calc 1 . .
H H44C 0.625952 -0.161930 1.289560 0.036 Uiso calc 1 . .
C C43 1.16290(18) 0.31801(13) 0.15575(7) 0.0268(3) Uani d 1 . .
H H43A 1.151537 0.331365 0.105101 0.040 Uiso calc 1 . .
H H43B 1.158859 0.240288 0.165714 0.040 Uiso calc 1 . .
H H43C 1.260281 0.339129 0.168069 0.040 Uiso calc 1 . .

loop_
_atom_site_aniso_label
_atom_site_aniso_U_11
_atom_site_aniso_U_22
_atom_site_aniso_U_33
_atom_site_aniso_U_12
_atom_site_aniso_U_13
_atom_site_aniso_U_23
Mn1 0.01649(10) 0.01185(9) 0.01116(9) -0.00133(7) -0.00057(7) 0.00234(6)
Cl2 0.02027(15) 0.01290(13) 0.01747(14) -0.00286(11) -0.00480(11) 0.00059(10)
Cl1 0.01966(15) 0.01990(15) 0.01669(14) -0.00161(11) -0.00475(11) 0.00003(11)
O2 0.0324(5) 0.0215(5) 0.0112(4) 0.0017(4) -0.0022(4) 0.0034(3)
O1 0.0392(6) 0.0274(5) 0.0136(4) -0.0154(5) -0.0022(4) 0.0073(4)
O8 0.0209(5) 0.0186(5) 0.0260(5) -0.0003(4) -0.0035(4) -0.0028(4)
O7 0.0361(6) 0.0235(5) 0.0181(5) 0.0055(4) -0.0003(4) 0.0000(4)
O9 0.0326(6) 0.0167(5) 0.0349(6) -0.0062(4) -0.0066(5) 0.0092(4)
O10 0.0264(5) 0.0257(5) 0.0331(6) -0.0076(4) -0.0118(4) -0.0033(4)
N4 0.0178(5) 0.0138(5) 0.0150(5) -0.0007(4) -0.0001(4) 0.0015(4)
N5 0.0144(5) 0.0129(5) 0.0134(5) -0.0009(4) -0.0019(4) 0.0014(4)
N1 0.0165(5) 0.0127(5) 0.0151(5) -0.0018(4) -0.0016(4) 0.0022(4)
N2 0.0144(5) 0.0126(5) 0.0125(5) -0.0011(4) -0.0009(4) 0.0006(4)
N6 0.0153(5) 0.0140(5) 0.0150(5) -0.0012(4) -0.0029(4) 0.0024(4)
O5 0.0305(6) 0.0240(6) 0.0554(8) -0.0103(5) -0.0075(5) -0.0013(5)
N3 0.0154(5) 0.0159(5) 0.0128(5) -0.0004(4) -0.0025(4) 0.0024(4)
O3 0.0614(9) 0.0381(7) 0.0224(6) 0.0185(6) 0.0113(5) 0.0058(5)
O6 0.0411(7) 0.0273(6) 0.0439(7) 0.0083(5) 0.0111(5) -0.0045(5)
O4 0.0582(9) 0.0434(8) 0.0599(9) -0.0259(7) -0.0461(7) 0.0206(6)
C11 0.0131(5) 0.0139(5) 0.0129(5) 0.0005(4) -0.0012(4) 0.0003(4)
C10 0.0129(5) 0.0123(5) 0.0127(5) 0.0007(4) -0.0006(4) -0.0001(4)
C6 0.0135(5) 0.0118(5) 0.0138(5) -0.0004(4) -0.0006(4) -0.0001(4)
C5 0.0138(5) 0.0117(5) 0.0142(5) -0.0003(4) -0.0003(4) 0.0015(4)
C7 0.0159(6) 0.0139(5) 0.0120(5) -0.0018(4) -0.0018(4) 0.0003(4)
C27 0.0143(5) 0.0123(5) 0.0135(5) -0.0016(4) -0.0019(4) 0.0007(4)
C19 0.0209(6) 0.0172(6) 0.0127(5) -0.0023(5) 0.0012(5) 0.0035(4)
C37 0.0170(6) 0.0164(6) 0.0127(5) -0.0027(5) -0.0011(4) 0.0023(4)
C12 0.0165(6) 0.0161(6) 0.0157(6) -0.0019(5) -0.0013(4) 0.0002(4)
C4 0.0197(6) 0.0160(6) 0.0153(6) -0.0035(5) -0.0026(5) 0.0018(4)
C16 0.0143(5) 0.0120(5) 0.0123(5) -0.0003(4) 0.0003(4) 0.0020(4)
C9 0.0146(5) 0.0119(5) 0.0143(5) -0.0020(4) -0.0010(4) 0.0004(4)
C26 0.0156(6) 0.0120(5) 0.0139(5) -0.0020(4) -0.0011(4) 0.0004(4)
C18 0.0175(6) 0.0170(6) 0.0125(5) -0.0013(5) -0.0014(4) 0.0008(4)
C8 0.0131(5) 0.0116(5) 0.0125(5) 0.0011(4) 0.0008(4) 0.0009(4)
C29 0.0148(5) 0.0169(6) 0.0125(5) -0.0029(4) -0.0009(4) 0.0025(4)
C17 0.0173(6) 0.0140(6) 0.0146(6) -0.0018(4) -0.0019(4) 0.0011(4)
C31 0.0139(5) 0.0136(5) 0.0137(5) -0.0010(4) -0.0017(4) 0.0010(4)
C13 0.0179(6) 0.0180(6) 0.0187(6) -0.0026(5) -0.0033(5) -0.0023(5)
C25 0.0204(6) 0.0144(6) 0.0168(6) 0.0009(5) -0.0015(5) 0.0022(4)
C40 0.0228(6) 0.0148(6) 0.0120(5) -0.0048(5) -0.0019(5) 0.0027(4)
C32 0.0132(5) 0.0138(5) 0.0153(5) -0.0009(4) -0.0029(4) 0.0017(4)
C15 0.0192(6) 0.0213(6) 0.0137(6) -0.0016(5) -0.0030(5) 0.0028(5)
C28 0.0175(6) 0.0137(5) 0.0142(5) -0.0009(4) -0.0019(4) 0.0030(4)
C39 0.0206(6) 0.0164(6) 0.0175(6) 0.0001(5) -0.0047(5) 0.0053(5)
C2 0.0214(6) 0.0137(6) 0.0238(6) -0.0046(5) -0.0042(5) 0.0033(5)
C30 0.0148(6) 0.0170(6) 0.0143(6) 0.0003(4) -0.0009(4) 0.0009(4)
C38 0.0192(6) 0.0165(6) 0.0163(6) 0.0004(5) -0.0008(5) 0.0025(5)
C33 0.0190(6) 0.0179(6) 0.0171(6) 0.0008(5) -0.0013(5) 0.0006(5)
C21 0.0240(6) 0.0193(6) 0.0134(6) -0.0069(5) -0.0027(5) 0.0010(5)
C42 0.0160(6) 0.0208(6) 0.0157(6) -0.0005(5) -0.0025(4) 0.0033(5)
C24 0.0208(6) 0.0161(6) 0.0228(6) 0.0033(5) 0.0004(5) 0.0015(5)
C20 0.0293(7) 0.0203(6) 0.0172(6) -0.0126(5) -0.0020(5) 0.0027(5)
C41 0.0182(6) 0.0211(6) 0.0137(6) -0.0015(5) 0.0001(4) 0.0013(5)
C34 0.0178(6) 0.0155(6) 0.0249(7) 0.0017(5) -0.0032(5) -0.0013(5)
C1 0.0204(6) 0.0143(6) 0.0181(6) -0.0030(5) -0.0015(5) 0.0042(5)
C14 0.0198(6) 0.0248(7) 0.0142(6) -0.0014(5) -0.0046(5) -0.0010(5)
C36 0.0171(6) 0.0168(6) 0.0184(6) -0.0024(5) -0.0032(5) 0.0049(5)
C22 0.0246(7) 0.0186(6) 0.0161(6) 0.0001(5) 0.0042(5) 0.0030(5)
C23 0.0236(7) 0.0183(6) 0.0226(7) 0.0033(5) 0.0060(5) 0.0001(5)
C35 0.0170(6) 0.0147(6) 0.0264(7) -0.0011(5) -0.0055(5) 0.0045(5)
C3 0.0219(6) 0.0169(6) 0.0196(6) -0.0049(5) -0.0063(5) 0.0002(5)
C44 0.0294(7) 0.0297(7) 0.0127(6) -0.0048(6) -0.0005(5) 0.0042(5)
C43 0.0310(8) 0.0343(8) 0.0137(6) 0.0001(6) 0.0017(5) 0.0008(5)

loop_
_atom_type_symbol
_atom_type_description
_atom_type_scat_dispersion_real
_atom_type_scat_dispersion_imag
_atom_type_scat_source
C C 0.0033 0.0016 'International Tables Vol C Tables 4.2.6.8 and 6.1.1.4'
H H 0.0000 0.0000 'International Tables Vol C Tables 4.2.6.8 and 6.1.1.4'
Cl Cl 0.1484 0.1585 'International Tables Vol C Tables 4.2.6.8 and 6.1.1.4'
Mn Mn 0.3368 0.7283 'International Tables Vol C Tables 4.2.6.8 and 6.1.1.4'
N N 0.0061 0.0033 'International Tables Vol C Tables 4.2.6.8 and 6.1.1.4'
O O 0.0106 0.0060 'International Tables Vol C Tables 4.2.6.8 and 6.1.1.4'

loop_
_exptl_crystal_face_index_h
_exptl_crystal_face_index_k
_exptl_crystal_face_index_l
_exptl_crystal_face_perp_dist
1 -1 1 0.0438
-2 -1 2 0.0715
-1 2 -2 0.0518
-2 1 -1 0.0496
0 -2 -1 0.0388
0 2 1 0.0358
-1 -1 2 0.0693
1 1 -2 0.0782
0 2 -1 0.0514
1 -1 -1 0.0553
1 1 1 0.0517
1 1 2 0.0431
0 0 1 0.0493
-1 -1 -1 0.0627
-1 0 -2 0.0495
0 1 -2 0.0606
0 -1 -2 0.0412

loop_
_geom_angle_atom_site_label_1
_geom_angle_atom_site_label_2
_geom_angle_atom_site_label_3
_geom_angle_site_symmetry_1
_geom_angle_site_symmetry_3
_geom_angle
_geom_angle_publ_flag
N4 Mn1 N1 . . 86.42(4) ?
N4 Mn1 N6 . . 143.89(4) ?
N4 Mn1 N3 . . 106.58(4) ?
N5 Mn1 N4 . . 72.05(4) ?
N5 Mn1 N1 . . 117.76(4) ?
N5 Mn1 N2 . . 167.42(4) ?
N5 Mn1 N6 . . 72.00(4) ?
N5 Mn1 N3 . . 98.94(4) ?
N1 Mn1 N6 . . 107.36(4) ?
N1 Mn1 N3 . . 143.30(4) ?
N2 Mn1 N4 . . 118.25(4) ?
N2 Mn1 N1 . . 71.82(4) ?
N2 Mn1 N6 . . 97.84(4) ?
N2 Mn1 N3 . . 71.82(4) ?
N3 Mn1 N6 . . 82.42(4) ?
O7 Cl2 O8 . . 109.56(6) ?
O7 Cl2 O10 . . 108.81(7) ?
O9 Cl2 O8 . . 109.74(6) ?
O9 Cl2 O7 . . 109.98(7) ?
O9 Cl2 O10 . . 109.41(7) ?
O10 Cl2 O8 . . 109.33(6) ?
O3 Cl1 O5 . . 108.85(8) ?
O3 Cl1 O6 . . 108.44(7) ?
O6 Cl1 O5 . . 109.88(8) ?
O4 Cl1 O5 . . 108.68(8) ?
O4 Cl1 O3 . . 110.75(10) ?
O4 Cl1 O6 . . 110.22(9) ?
C40 O2 C43 . . 117.30(11) ?
C19 O1 C44 . . 118.33(11) ?
C26 N4 Mn1 . . 117.98(8) ?
C22 N4 Mn1 . . 122.76(9) ?
C22 N4 C26 . . 118.57(11) ?
C27 N5 Mn1 . . 120.08(8) ?
C31 N5 Mn1 . . 120.43(8) ?
C31 N5 C27 . . 119.31(10) ?
C5 N1 Mn1 . . 117.79(8) ?
C1 N1 Mn1 . . 123.69(8) ?
C1 N1 C5 . . 118.35(11) ?
C10 N2 Mn1 . . 120.46(8) ?
C10 N2 C6 . . 119.11(10) ?
C6 N2 Mn1 . . 120.32(8) ?
C32 N6 Mn1 . . 116.15(8) ?
C36 N6 Mn1 . . 123.91(9) ?
C36 N6 C32 . . 118.19(11) ?
C11 N3 Mn1 . . 117.30(8) ?
C15 N3 Mn1 . . 123.53(9) ?
C15 N3 C11 . . 118.41(11) ?
N3 C11 C10 . . 115.35(11) ?
N3 C11 C12 . . 121.82(11) ?
C12 C11 C10 . . 122.80(11) ?
N2 C10 C11 . . 114.65(10) ?
N2 C10 C9 . . 121.95(11) ?
C9 C10 C11 . . 123.38(11) ?
N2 C6 C5 . . 114.61(10) ?
N2 C6 C7 . . 121.95(11) ?
C7 C6 C5 . . 123.43(11) ?
N1 C5 C6 . . 115.12(11) ?
N1 C5 C4 . . 121.87(11) ?
C4 C5 C6 . . 122.99(11) ?
C6 C7 H7 . . 120.0 ?
C6 C7 C8 . . 120.03(11) ?
C8 C7 H7 . . 120.0 ?
N5 C27 C26 . . 114.31(10) ?
N5 C27 C28 . . 122.14(11) ?
C28 C27 C26 . . 123.49(11) ?
O1 C19 C18 . . 124.66(12) ?
O1 C19 C20 . . 116.13(12) ?
C18 C19 C20 . . 119.20(11) ?
C38 C37 C29 . . 121.13(11) ?
C42 C37 C29 . . 120.39(11) ?
C42 C37 C38 . . 118.29(11) ?
C11 C12 H12 . . 120.4 ?
C11 C12 C13 . . 119.14(12) ?
C13 C12 H12 . . 120.4 ?
C5 C4 H4 . . 120.6 ?
C3 C4 C5 . . 118.74(12) ?
C3 C4 H4 . . 120.6 ?
C17 C16 C8 . . 120.96(11) ?
C17 C16 C21 . . 117.28(11) ?
C21 C16 C8 . . 121.75(11) ?
C10 C9 H9 . . 120.0 ?
C10 C9 C8 . . 119.92(11) ?
C8 C9 H9 . . 120.0 ?
N4 C26 C27 . . 114.89(11) ?
N4 C26 C25 . . 121.96(11) ?
C25 C26 C27 . . 123.11(11) ?
C19 C18 H18 . . 120.1 ?
C19 C18 C17 . . 119.77(12) ?
C17 C18 H18 . . 120.1 ?
C7 C8 C16 . . 121.30(11) ?
C9 C8 C7 . . 116.97(11) ?
C9 C8 C16 . . 121.73(11) ?
C28 C29 C37 . . 122.47(11) ?
C28 C29 C30 . . 117.88(11) ?
C30 C29 C37 . . 119.53(11) ?
C16 C17 H17 . . 119.0 ?
C18 C17 C16 . . 121.92(12) ?
C18 C17 H17 . . 119.0 ?
N5 C31 C32 . . 114.98(10) ?
N5 C31 C30 . . 121.56(11) ?
C30 C31 C32 . . 123.34(11) ?
C12 C13 H13 . . 120.4 ?
C14 C13 C12 . . 119.18(12) ?
C14 C13 H13 . . 120.4 ?
C26 C25 H25 . . 120.7 ?
C26 C25 C24 . . 118.64(12) ?
C24 C25 H25 . . 120.7 ?
O2 C40 C39 . . 116.01(11) ?
O2 C40 C41 . . 124.01(12) ?
C41 C40 C39 . . 119.98(12) ?
N6 C32 C31 . . 115.67(11) ?
N6 C32 C33 . . 121.80(11) ?
C33 C32 C31 . . 122.45(11) ?
N3 C15 H15 . . 118.5 ?
N3 C15 C14 . . 122.99(12) ?
C14 C15 H15 . . 118.5 ?
C27 C28 C29 . . 119.13(11) ?
C27 C28 H28 . . 120.4 ?
C29 C28 H28 . . 120.4 ?
C40 C39 H39 . . 120.0 ?
C38 C39 C40 . . 120.08(12) ?
C38 C39 H39 . . 120.0 ?
C1 C2 H2 . . 121.0 ?
C3 C2 H2 . . 121.0 ?
C3 C2 C1 . . 117.97(12) ?
C29 C30 H30 . . 120.0 ?
C31 C30 C29 . . 119.93(11) ?
C31 C30 H30 . . 120.0 ?
C37 C38 H38 . . 119.7 ?
C39 C38 C37 . . 120.61(12) ?
C39 C38 H38 . . 119.7 ?
C32 C33 H33 . . 120.4 ?
C34 C33 C32 . . 119.28(12) ?
C34 C33 H33 . . 120.4 ?
C16 C21 H21 . . 119.4 ?
C20 C21 C16 . . 121.23(12) ?
C20 C21 H21 . . 119.4 ?
C37 C42 H42 . . 119.3 ?
C41 C42 C37 . . 121.41(12) ?
C41 C42 H42 . . 119.3 ?
C25 C24 H24 . . 120.3 ?
C23 C24 C25 . . 119.45(12) ?
C23 C24 H24 . . 120.3 ?
C19 C20 H20 . . 119.7 ?
C21 C20 C19 . . 120.58(12) ?
C21 C20 H20 . . 119.7 ?
C40 C41 H41 . . 120.2 ?
C42 C41 C40 . . 119.56(12) ?
C42 C41 H41 . . 120.2 ?
C33 C34 H34 . . 120.5 ?
C33 C34 C35 . . 119.02(12) ?
C35 C34 H34 . . 120.5 ?
N1 C1 C2 . . 123.33(12) ?
N1 C1 H1 . . 118.3 ?
C2 C1 H1 . . 118.3 ?
C13 C14 H14 . . 120.8 ?
C15 C14 C13 . . 118.43(12) ?
C15 C14 H14 . . 120.8 ?
N6 C36 H36 . . 118.4 ?
N6 C36 C35 . . 123.19(12) ?
C35 C36 H36 . . 118.4 ?
N4 C22 H22 . . 118.5 ?
N4 C22 C23 . . 123.05(12) ?
C23 C22 H22 . . 118.5 ?
C24 C23 C22 . . 118.28(12) ?
C24 C23 H23 . . 120.9 ?
C22 C23 H23 . . 120.9 ?
C34 C35 H35 . . 120.8 ?
C36 C35 C34 . . 118.49(12) ?
C36 C35 H35 . . 120.8 ?
C4 C3 H3 . . 120.1 ?
C2 C3 C4 . . 119.72(12) ?
C2 C3 H3 . . 120.1 ?
O1 C44 H44A . . 109.5 ?
O1 C44 H44B . . 109.5 ?
O1 C44 H44C . . 109.5 ?
H44A C44 H44B . . 109.5 ?
H44A C44 H44C . . 109.5 ?
H44B C44 H44C . . 109.5 ?
O2 C43 H43A . . 109.5 ?
O2 C43 H43B . . 109.5 ?
O2 C43 H43C . . 109.5 ?
H43A C43 H43B . . 109.5 ?
H43A C43 H43C . . 109.5 ?
H43B C43 H43C . . 109.5 ?

loop_
_geom_bond_atom_site_label_1
_geom_bond_atom_site_label_2
_geom_bond_site_symmetry_2
_geom_bond_distance
_geom_bond_publ_flag
Mn1 N4 . 2.2375(11) ?
Mn1 N5 . 2.2002(10) ?
Mn1 N1 . 2.2666(11) ?
Mn1 N2 . 2.2081(10) ?
Mn1 N6 . 2.2970(11) ?
Mn1 N3 . 2.2738(11) ?
Cl2 O8 . 1.4480(10) ?
Cl2 O7 . 1.4406(10) ?
Cl2 O9 . 1.4401(10) ?
Cl2 O10 . 1.4462(10) ?
Cl1 O5 . 1.4432(12) ?
Cl1 O3 . 1.4338(12) ?
Cl1 O6 . 1.4413(12) ?
Cl1 O4 . 1.4226(12) ?
O2 C40 . 1.3626(15) ?
O2 C43 . 1.4259(17) ?
O1 C19 . 1.3602(15) ?
O1 C44 . 1.4344(17) ?
N4 C26 . 1.3509(16) ?
N4 C22 . 1.3353(17) ?
N5 C27 . 1.3461(15) ?
N5 C31 . 1.3450(16) ?
N1 C5 . 1.3535(15) ?
N1 C1 . 1.3403(16) ?
N2 C10 . 1.3453(16) ?
N2 C6 . 1.3459(15) ?
N6 C32 . 1.3509(16) ?
N6 C36 . 1.3467(16) ?
N3 C11 . 1.3537(15) ?
N3 C15 . 1.3443(16) ?
C11 C10 . 1.4878(16) ?
C11 C12 . 1.3894(17) ?
C10 C9 . 1.3916(16) ?
C6 C5 . 1.4873(17) ?
C6 C7 . 1.3887(16) ?
C5 C4 . 1.3902(17) ?
C7 H7 . 0.9500 ?
C7 C8 . 1.4042(17) ?
C27 C26 . 1.4845(17) ?
C27 C28 . 1.3912(16) ?
C19 C18 . 1.3883(18) ?
C19 C20 . 1.3982(18) ?
C37 C29 . 1.4773(16) ?
C37 C38 . 1.4057(17) ?
C37 C42 . 1.3964(18) ?
C12 H12 . 0.9500 ?
C12 C13 . 1.3895(17) ?
C4 H4 . 0.9500 ?
C4 C3 . 1.3892(18) ?
C16 C8 . 1.4820(16) ?
C16 C17 . 1.3995(17) ?
C16 C21 . 1.4028(17) ?
C9 H9 . 0.9500 ?
C9 C8 . 1.4042(17) ?
C26 C25 . 1.3886(17) ?
C18 H18 . 0.9500 ?
C18 C17 . 1.3906(17) ?
C29 C28 . 1.3951(17) ?
C29 C30 . 1.4017(17) ?
C17 H17 . 0.9500 ?
C31 C32 . 1.4886(17) ?
C31 C30 . 1.3838(17) ?
C13 H13 . 0.9500 ?
C13 C14 . 1.3888(19) ?
C25 H25 . 0.9500 ?
C25 C24 . 1.3911(18) ?
C40 C39 . 1.3956(19) ?
C40 C41 . 1.3920(18) ?
C32 C33 . 1.3939(18) ?
C15 H15 . 0.9500 ?
C15 C14 . 1.3856(19) ?
C28 H28 . 0.9500 ?
C39 H39 . 0.9500 ?
C39 C38 . 1.3856(18) ?
C2 H2 . 0.9500 ?
C2 C1 . 1.3855(19) ?
C2 C3 . 1.3852(18) ?
C30 H30 . 0.9500 ?
C38 H38 . 0.9500 ?
C33 H33 . 0.9500 ?
C33 C34 . 1.3877(18) ?
C21 H21 . 0.9500 ?
C21 C20 . 1.3812(18) ?
C42 H42 . 0.9500 ?
C42 C41 . 1.3863(17) ?
C24 H24 . 0.9500 ?
C24 C23 . 1.3846(19) ?
C20 H20 . 0.9500 ?
C41 H41 . 0.9500 ?
C34 H34 . 0.9500 ?
C34 C35 . 1.3882(19) ?
C1 H1 . 0.9500 ?
C14 H14 . 0.9500 ?
C36 H36 . 0.9500 ?
C36 C35 . 1.3844(19) ?
C22 H22 . 0.9500 ?
C22 C23 . 1.3853(19) ?
C23 H23 . 0.9500 ?
C35 H35 . 0.9500 ?
C3 H3 . 0.9500 ?
C44 H44A . 0.9800 ?
C44 H44B . 0.9800 ?
C44 H44C . 0.9800 ?
C43 H43A . 0.9800 ?
C43 H43B . 0.9800 ?
C43 H43C . 0.9800 ?

loop_
_geom_torsion_atom_site_label_1
_geom_torsion_atom_site_label_2
_geom_torsion_atom_site_label_3
_geom_torsion_atom_site_label_4
_geom_torsion_site_symmetry_1
_geom_torsion_site_symmetry_2
_geom_torsion_site_symmetry_3
_geom_torsion_site_symmetry_4
_geom_torsion
_geom_torsion_publ_flag
Mn1 N4 C26 C27 . . . . -9.44(14) ?
Mn1 N4 C26 C25 . . . . 168.29(10) ?
Mn1 N4 C22 C23 . . . . -168.08(11) ?
Mn1 N5 C27 C26 . . . . 0.53(14) ?
Mn1 N5 C27 C28 . . . . -176.72(9) ?
Mn1 N5 C31 C32 . . . . -1.14(14) ?
Mn1 N5 C31 C30 . . . . 174.88(9) ?
Mn1 N1 C5 C6 . . . . 1.48(14) ?
Mn1 N1 C5 C4 . . . . -176.77(9) ?
Mn1 N1 C1 C2 . . . . 177.01(10) ?
Mn1 N2 C10 C11 . . . . -2.43(14) ?
Mn1 N2 C10 C9 . . . . 176.36(9) ?
Mn1 N2 C6 C5 . . . . 6.85(14) ?
Mn1 N2 C6 C7 . . . . -174.19(9) ?
Mn1 N6 C32 C31 . . . . 9.74(14) ?
Mn1 N6 C32 C33 . . . . -167.10(10) ?
Mn1 N6 C36 C35 . . . . 164.11(10) ?
Mn1 N3 C11 C10 . . . . 6.67(13) ?
Mn1 N3 C11 C12 . . . . -171.06(9) ?
Mn1 N3 C15 C14 . . . . 168.71(10) ?
O2 C40 C39 C38 . . . . 178.05(12) ?
O2 C40 C41 C42 . . . . -177.99(12) ?
O1 C19 C18 C17 . . . . 179.83(12) ?
O1 C19 C20 C21 . . . . -179.83(13) ?
N4 C26 C25 C24 . . . . 1.0(2) ?
N4 C22 C23 C24 . . . . -0.4(2) ?
N5 C27 C26 N4 . . . . 5.83(16) ?
N5 C27 C26 C25 . . . . -171.86(12) ?
N5 C27 C28 C29 . . . . 2.75(19) ?
N5 C31 C32 N6 . . . . -5.90(16) ?
N5 C31 C32 C33 . . . . 170.91(12) ?
N5 C31 C30 C29 . . . . 0.84(19) ?
N1 C5 C4 C3 . . . . -0.08(19) ?
N2 C10 C9 C8 . . . . -1.93(18) ?
N2 C6 C5 N1 . . . . -5.27(16) ?
N2 C6 C5 C4 . . . . 172.95(11) ?
N2 C6 C7 C8 . . . . -2.40(18) ?
N6 C32 C33 C34 . . . . 1.90(19) ?
N6 C36 C35 C34 . . . . 1.6(2) ?
N3 C11 C10 N2 . . . . -2.91(16) ?
N3 C11 C10 C9 . . . . 178.31(11) ?
N3 C11 C12 C13 . . . . 1.86(19) ?
N3 C15 C14 C13 . . . . 1.5(2) ?
C11 N3 C15 C14 . . . . -1.06(19) ?
C11 C10 C9 C8 . . . . 176.75(11) ?
C11 C12 C13 C14 . . . . -1.37(19) ?
C10 N2 C6 C5 . . . . -176.95(10) ?
C10 N2 C6 C7 . . . . 2.01(18) ?
C10 C11 C12 C13 . . . . -175.70(11) ?
C10 C9 C8 C7 . . . . 1.49(17) ?
C10 C9 C8 C16 . . . . -178.99(11) ?
C6 N2 C10 C11 . . . . -178.63(10) ?
C6 N2 C10 C9 . . . . 0.16(18) ?
C6 C5 C4 C3 . . . . -178.19(12) ?
C6 C7 C8 C16 . . . . -178.95(11) ?
C6 C7 C8 C9 . . . . 0.58(17) ?
C5 N1 C1 C2 . . . . 1.87(19) ?
C5 C6 C7 C8 . . . . 176.47(11) ?
C5 C4 C3 C2 . . . . 1.0(2) ?
C7 C6 C5 N1 . . . . 175.78(11) ?
C7 C6 C5 C4 . . . . -5.99(19) ?
C27 N5 C31 C32 . . . . -176.28(11) ?
C27 N5 C31 C30 . . . . -0.27(18) ?
C27 C26 C25 C24 . . . . 178.49(12) ?
C19 C18 C17 C16 . . . . 0.04(19) ?
C37 C29 C28 C27 . . . . 174.07(11) ?
C37 C29 C30 C31 . . . . -175.90(11) ?
C37 C42 C41 C40 . . . . -0.2(2) ?
C12 C11 C10 N2 . . . . 174.79(11) ?
C12 C11 C10 C9 . . . . -3.98(19) ?
C12 C13 C14 C15 . . . . -0.2(2) ?
C16 C21 C20 C19 . . . . 0.0(2) ?
C26 N4 C22 C23 . . . . 2.2(2) ?
C26 C27 C28 C29 . . . . -174.25(11) ?
C26 C25 C24 C23 . . . . 0.9(2) ?
C18 C19 C20 C21 . . . . 0.5(2) ?
C8 C16 C17 C18 . . . . 179.92(11) ?
C8 C16 C21 C20 . . . . -179.95(12) ?
C29 C37 C38 C39 . . . . -173.07(12) ?
C29 C37 C42 C41 . . . . 173.18(12) ?
C17 C16 C8 C7 . . . . 5.23(18) ?
C17 C16 C8 C9 . . . . -174.26(12) ?
C17 C16 C21 C20 . . . . -0.5(2) ?
C31 N5 C27 C26 . . . . 175.70(11) ?
C31 N5 C27 C28 . . . . -1.55(18) ?
C31 C32 C33 C34 . . . . -174.73(12) ?
C25 C24 C23 C22 . . . . -1.2(2) ?
C40 C39 C38 C37 . . . . 0.1(2) ?
C32 N6 C36 C35 . . . . -0.20(19) ?
C32 C31 C30 C29 . . . . 176.52(12) ?
C32 C33 C34 C35 . . . . -0.4(2) ?
C15 N3 C11 C10 . . . . 177.08(11) ?
C15 N3 C11 C12 . . . . -0.65(18) ?
C28 C27 C26 N4 . . . . -176.96(12) ?
C28 C27 C26 C25 . . . . 5.3(2) ?
C28 C29 C30 C31 . . . . 0.36(19) ?
C39 C40 C41 C42 . . . . 2.3(2) ?
C30 C29 C28 C27 . . . . -2.07(18) ?
C30 C31 C32 N6 . . . . 178.16(12) ?
C30 C31 C32 C33 . . . . -5.02(19) ?
C38 C37 C29 C28 . . . . -27.63(19) ?
C38 C37 C29 C30 . . . . 148.45(13) ?
C38 C37 C42 C41 . . . . -1.9(2) ?
C33 C34 C35 C36 . . . . -1.2(2) ?
C21 C16 C8 C7 . . . . -175.33(12) ?
C21 C16 C8 C9 . . . . 5.17(18) ?
C21 C16 C17 C18 . . . . 0.46(19) ?
C42 C37 C29 C28 . . . . 157.44(13) ?
C42 C37 C29 C30 . . . . -26.48(18) ?
C42 C37 C38 C39 . . . . 2.0(2) ?
C20 C19 C18 C17 . . . . -0.5(2) ?
C41 C40 C39 C38 . . . . -2.2(2) ?
C1 N1 C5 C6 . . . . 176.91(11) ?
C1 N1 C5 C4 . . . . -1.34(18) ?
C1 C2 C3 C4 . . . . -0.6(2) ?
C36 N6 C32 C31 . . . . 175.27(11) ?
C36 N6 C32 C33 . . . . -1.57(18) ?
C22 N4 C26 C27 . . . . 179.77(11) ?
C22 N4 C26 C25 . . . . -2.51(19) ?
C3 C2 C1 N1 . . . . -0.9(2) ?
C44 O1 C19 C18 . . . . -1.7(2) ?
C44 O1 C19 C20 . . . . 178.59(13) ?
C43 O2 C40 C39 . . . . -170.34(12) ?
C43 O2 C40 C41 . . . . 9.96(19) ?

_cod_database_fobs_code 2312503
